data_4135428
loop_
_publ_author_name
'Shi, Zhao-Tao'
'Hu, Yi-Xiong'
'Hu, Zhubin'
'Zhang, Qi'
'Chen, Shao-Yu'
'Chen, Meng'
'Yu, Jing-Jing'
'Yin, Guang-Qiang'
'Sun, Haitao'
'Xu, Lin'
'Li, Xiaopeng'
'Feringa, Ben L.'
'Yang, Hai-Bo'
'Tian, He'
'Qu, Da-Hui'

_publ_section_title
;
 Visible-Light-Driven Rotation of Molecular Motors in Discrete
 Supramolecular Metallacycles
;
_journal_name_full 'Journal of the American Chemical Society'
_journal_paper_doi 10.1021/jacs.0c11752
_journal_year 2020
_chemical_absolute_configuration rmad
_chemical_formula_moiety 'C37 H26 N2 O2'
_chemical_formula_sum 'C37 H26 N2 O2'
_chemical_formula_weight 530.60
_space_group_crystal_system orthorhombic
_space_group_IT_number 19
_space_group_name_Hall 'P 2ac 2ab'
_space_group_name_H-M_alt 'P 21 21 21'
_atom_sites_solution_hydrogens geom
_atom_sites_solution_primary dual
_audit_creation_date 2019-05-08
_audit_creation_method
;
Olex2 1.2
(compiled 2018.05.29 svn.r3508 for OlexSys, GUI svn.r5506)
;
_cell_angle_alpha 90
_cell_angle_beta 90
_cell_angle_gamma 90
_cell_formula_units_Z 4
_cell_length_a 7.2586(2)
_cell_length_b 14.8057(4)
_cell_length_c 25.2215(7)
_cell_measurement_reflns_used 9452
_cell_measurement_temperature 170(2)
_cell_measurement_theta_max 54.69
_cell_measurement_theta_min 3.01
_cell_volume 2710.52(13)
_computing_cell_refinement 'SAINT v8.37A (Bruker, 2015)'
_computing_data_reduction 'SAINT v8.37A (Bruker, 2015)'
_computing_molecular_graphics 'Olex2 (Dolomanov et al., 2009)'
_computing_publication_material 'Olex2 (Dolomanov et al., 2009)'
_computing_structure_refinement 'ShelXL (Sheldrick, 2015)'
_computing_structure_solution 'ShelXT (Sheldrick, 2015)'
_diffrn_ambient_temperature 169.98
_diffrn_measured_fraction_theta_full 0.998
_diffrn_measured_fraction_theta_max 0.998
_diffrn_measurement_device_type 'Bruker D8 Venture'
_diffrn_measurement_method '\f and \w scans'
_diffrn_radiation_type GaK\a
_diffrn_radiation_wavelength 1.34139
_diffrn_reflns_av_R_equivalents 0.0572
_diffrn_reflns_av_unetI/netI 0.0337
_diffrn_reflns_Laue_measured_fraction_full 0.998
_diffrn_reflns_Laue_measured_fraction_max 0.998
_diffrn_reflns_limit_h_max 5
_diffrn_reflns_limit_h_min -8
_diffrn_reflns_limit_k_max 18
_diffrn_reflns_limit_k_min -18
_diffrn_reflns_limit_l_max 30
_diffrn_reflns_limit_l_min -30
_diffrn_reflns_number 36085
_diffrn_reflns_point_group_measured_fraction_full 0.996
_diffrn_reflns_point_group_measured_fraction_max 0.996
_diffrn_reflns_theta_full 53.594
_diffrn_reflns_theta_max 54.932
_diffrn_reflns_theta_min 3.011
_diffrn_standards_number 0
_exptl_absorpt_coefficient_mu 0.408
_exptl_absorpt_correction_T_max 0.7508
_exptl_absorpt_correction_T_min 0.6129
_exptl_absorpt_correction_type multi-scan
_exptl_absorpt_process_details
'SADABS-2016/2 (Bruker,2016/2) was used for absorption correction. wR2(int) was 0.1411 before and 0.0847 after correction. The Ratio of minimum to maximum transmission is 0.8163. The \l/2 correction factor is Not present.'
_exptl_crystal_colour yellow
_exptl_crystal_density_diffrn 1.300
_exptl_crystal_description needle
_exptl_crystal_F_000 1112
_exptl_crystal_size_max 0.1
_exptl_crystal_size_mid 0.03
_exptl_crystal_size_min 0.005
_refine_diff_density_max 0.570
_refine_diff_density_min -0.181
_refine_diff_density_rms 0.058
_refine_ls_abs_structure_details
;
 Flack x determined using 1807 quotients [(I+)-(I-)]/[(I+)+(I-)]
 (Parsons, Flack and Wagner, Acta Cryst. B69 (2013) 249-259).
;
_refine_ls_abs_structure_Flack 0.3(2)
_refine_ls_extinction_coef 0.0042(7)
_refine_ls_extinction_expression Fc^*^=kFc[1+0.001xFc^2^\l^3^/sin(2\q)]^-1/4^
_refine_ls_extinction_method 'SHELXL-2016/6 (Sheldrick 2016)'
_refine_ls_goodness_of_fit_ref 1.091
_refine_ls_hydrogen_treatment constr
_refine_ls_matrix_type full
_refine_ls_number_parameters 372
_refine_ls_number_reflns 5128
_refine_ls_number_restraints 0
_refine_ls_restrained_S_all 1.091
_refine_ls_R_factor_all 0.0578
_refine_ls_R_factor_gt 0.0517
_refine_ls_shift/su_max 0.000
_refine_ls_shift/su_mean 0.000
_refine_ls_structure_factor_coef Fsqd
_refine_ls_weighting_details 'w=1/[\s^2^(Fo^2^)+(0.0836P)^2^+0.9169P] where P=(Fo^2^+2Fc^2^)/3'
_refine_ls_weighting_scheme calc
_refine_ls_wR_factor_gt 0.1418
_refine_ls_wR_factor_ref 0.1472
_reflns_Friedel_coverage 0.744
_reflns_Friedel_fraction_full 0.994
_reflns_Friedel_fraction_max 0.994
_reflns_number_gt 4674
_reflns_number_total 5128
_reflns_threshold_expression 'I > 2\s(I)'
_cod_data_source_file ja0c11752_si_003.cif
_cod_data_source_block mj19296_0m
_cod_database_code 4135428
_shelx_shelxl_version_number 2016/6
_shelx_space_group_comment
;
The symmetry employed for this shelxl refinement is uniquely defined
by the following loop, which should always be used as a source of
symmetry information in preference to the above space-group names.
They are only intended as comments.
;
_shelx_estimated_absorpt_t_max 0.998
_shelx_estimated_absorpt_t_min 0.960
_olex2_refinement_description
;
1. Fixed Uiso
 At 1.2 times of:
  All C(H) groups, All C(H,H) groups
 At 1.5 times of:
  All C(H,H,H) groups
2.a Ternary CH refined with riding coordinates:
 C25(H25)
2.b Secondary CH2 refined with riding coordinates:
 C26(H26A,H26B)
2.c Aromatic/amide H refined with riding coordinates:
 C2(H2), C4(H4), C5(H5), C9(H9), C10(H10), C12(H12), C15(H15), C16(H16),
 C17(H17), C18(H18), C20(H20), C21(H21), C22(H22), C23(H23), C28(H28), C29(H29),
  C31(H31), C32(H32), C33(H33), C34(H34)
2.d Idealised Me refined as rotating group:
 C37(H37A,H37B,H37C)
;
_olex2_submission_special_instructions 'No special instructions were received'

loop_
_space_group_symop_operation_xyz
'x, y, z'
'-x+1/2, -y, z+1/2'
'-x, y+1/2, -z+1/2'
'x+1/2, -y+1/2, -z'

loop_
_atom_site_label
_atom_site_type_symbol
_atom_site_fract_x
_atom_site_fract_y
_atom_site_fract_z
_atom_site_U_iso_or_equiv
_atom_site_adp_type
_atom_site_occupancy
_atom_site_site_symmetry_order
_atom_site_calc_flag
_atom_site_refinement_flags_posn
_atom_site_refinement_flags_adp
_atom_site_refinement_flags_occupancy
_atom_site_disorder_assembly
_atom_site_disorder_group
O1 O 1.0410(4) 0.75283(15) 0.50915(10) 0.0387(6) Uani 1 1 d . . . . .
O2 O 1.0600(4) 0.96494(18) 0.74406(10) 0.0473(7) Uani 1 1 d . . . . .
N1 N 1.0167(5) 0.2561(2) 0.53988(14) 0.0505(9) Uani 1 1 d . . . . .
N2 N 1.0382(5) 1.1451(2) 0.32545(12) 0.0461(8) Uani 1 1 d . . . . .
C1 C 1.0018(5) 0.6953(2) 0.55025(13) 0.0301(7) Uani 1 1 d . . . . .
C2 C 1.0255(5) 0.6045(2) 0.53862(14) 0.0305(7) Uani 1 1 d . . . . .
H2 H 1.069523 0.586834 0.504696 0.037 Uiso 1 1 calc R . . . .
C3 C 0.9849(5) 0.5391(2) 0.57661(13) 0.0288(7) Uani 1 1 d . . . . .
C4 C 0.9142(5) 0.5683(2) 0.62572(13) 0.0325(7) Uani 1 1 d . . . . .
H4 H 0.882402 0.525078 0.652012 0.039 Uiso 1 1 calc R . . . .
C5 C 0.8907(5) 0.6590(2) 0.63595(13) 0.0331(7) Uani 1 1 d . . . . .
H5 H 0.838875 0.676683 0.668957 0.040 Uiso 1 1 calc R . . . .
C6 C 0.9405(4) 0.7266(2) 0.59938(13) 0.0295(7) Uani 1 1 d . . . . .
C7 C 0.9166(5) 0.8244(2) 0.61004(13) 0.0311(7) Uani 1 1 d . . . . .
C8 C 0.9252(4) 0.8802(2) 0.56126(13) 0.0277(7) Uani 1 1 d . . . . .
C9 C 0.8953(5) 0.9740(2) 0.55892(13) 0.0303(7) Uani 1 1 d . . . . .
H9 H 0.855250 1.004089 0.590122 0.036 Uiso 1 1 calc R . . . .
C10 C 0.9211(5) 1.0241(2) 0.51384(13) 0.0315(7) Uani 1 1 d . . . . .
H10 H 0.901225 1.087508 0.514877 0.038 Uiso 1 1 calc R . . . .
C11 C 0.9766(4) 0.9834(2) 0.46612(13) 0.0284(7) Uani 1 1 d . . . . .
C12 C 1.0116(5) 0.8913(2) 0.46726(13) 0.0306(7) Uani 1 1 d . . . . .
H12 H 1.052387 0.861596 0.436014 0.037 Uiso 1 1 calc R . . . .
C13 C 0.9875(5) 0.8420(2) 0.51371(13) 0.0299(7) Uani 1 1 d . . . . .
C14 C 0.9993(5) 0.4421(2) 0.56389(14) 0.0309(7) Uani 1 1 d . . . . .
C15 C 0.9633(6) 0.4099(2) 0.51363(15) 0.0394(8) Uani 1 1 d . . . . .
H15 H 0.932844 0.450686 0.485916 0.047 Uiso 1 1 calc R . . . .
C16 C 0.9716(6) 0.3184(2) 0.50364(16) 0.0461(9) Uani 1 1 d . . . . .
H16 H 0.943456 0.298236 0.468809 0.055 Uiso 1 1 calc R . . . .
C17 C 1.0528(6) 0.2878(2) 0.58816(17) 0.0464(10) Uani 1 1 d . . . . .
H17 H 1.085366 0.245492 0.614865 0.056 Uiso 1 1 calc R . . . .
C18 C 1.0461(5) 0.3780(2) 0.60217(15) 0.0375(8) Uani 1 1 d . . . . .
H18 H 1.073074 0.396186 0.637451 0.045 Uiso 1 1 calc R . . . .
C19 C 0.9981(4) 1.0376(2) 0.41738(12) 0.0296(7) Uani 1 1 d . . . . .
C20 C 1.0549(5) 1.1276(2) 0.42017(14) 0.0336(7) Uani 1 1 d . . . . .
H20 H 1.081442 1.154472 0.453504 0.040 Uiso 1 1 calc R . . . .
C21 C 1.0723(5) 1.1770(2) 0.37413(15) 0.0401(8) Uani 1 1 d . . . . .
H21 H 1.111186 1.238023 0.377167 0.048 Uiso 1 1 calc R . . . .
C22 C 0.9824(6) 1.0588(3) 0.32318(15) 0.0445(9) Uani 1 1 d . . . . .
H22 H 0.956229 1.034087 0.289254 0.053 Uiso 1 1 calc R . . . .
C23 C 0.9604(5) 1.0030(2) 0.36716(14) 0.0375(8) Uani 1 1 d . . . . .
H23 H 0.920272 0.942368 0.362996 0.045 Uiso 1 1 calc R . . . .
C24 C 0.8996(5) 0.8571(2) 0.66111(14) 0.0336(7) Uani 1 1 d . . . . .
C25 C 0.9946(6) 0.8125(2) 0.70860(14) 0.0387(8) Uani 1 1 d . . . . .
H25 H 1.059733 0.757075 0.695905 0.046 Uiso 1 1 calc R . . . .
C26 C 1.1373(6) 0.8796(3) 0.72733(16) 0.0473(10) Uani 1 1 d . . . . .
H26A H 1.206316 0.852809 0.757321 0.057 Uiso 1 1 calc R . . . .
H26B H 1.225943 0.890685 0.698225 0.057 Uiso 1 1 calc R . . . .
C27 C 0.9043(6) 0.9928(2) 0.71858(15) 0.0401(9) Uani 1 1 d . . . . .
C28 C 0.8346(7) 1.0767(3) 0.73632(17) 0.0502(10) Uani 1 1 d . . . . .
H28 H 0.899489 1.109476 0.762747 0.060 Uiso 1 1 calc R . . . .
C29 C 0.6790(7) 1.1102(3) 0.71646(16) 0.0487(10) Uani 1 1 d . . . . .
H29 H 0.637954 1.168136 0.727571 0.058 Uiso 1 1 calc R . . . .
C30 C 0.5726(6) 1.0604(2) 0.67862(15) 0.0419(9) Uani 1 1 d . . . . .
C31 C 0.4011(6) 1.0925(3) 0.65904(18) 0.0495(10) Uani 1 1 d . . . . .
H31 H 0.355484 1.149060 0.671058 0.059 Uiso 1 1 calc R . . . .
C32 C 0.3027(6) 1.0448(3) 0.62405(17) 0.0483(10) Uani 1 1 d . . . . .
H32 H 0.189615 1.068005 0.610834 0.058 Uiso 1 1 calc R . . . .
C33 C 0.3674(5) 0.9597(3) 0.60681(17) 0.0461(9) Uani 1 1 d . . . . .
H33 H 0.295508 0.925050 0.582793 0.055 Uiso 1 1 calc R . . . .
C34 C 0.5310(5) 0.9270(3) 0.62417(15) 0.0395(8) Uani 1 1 d . . . . .
H34 H 0.571851 0.869650 0.611964 0.047 Uiso 1 1 calc R . . . .
C35 C 0.6423(5) 0.9760(2) 0.65996(14) 0.0359(8) Uani 1 1 d . . . . .
C36 C 0.8191(5) 0.9439(2) 0.67818(14) 0.0345(8) Uani 1 1 d . . . . .
C37 C 0.8660(7) 0.7857(3) 0.75483(15) 0.0495(11) Uani 1 1 d . . . . .
H37A H 0.805299 0.839789 0.768835 0.074 Uiso 1 1 calc GR . . . .
H37B H 0.938467 0.757083 0.782982 0.074 Uiso 1 1 calc GR . . . .
H37C H 0.772635 0.743182 0.741973 0.074 Uiso 1 1 calc GR . . . .

loop_
_atom_site_aniso_label
_atom_site_aniso_U_11
_atom_site_aniso_U_22
_atom_site_aniso_U_33
_atom_site_aniso_U_23
_atom_site_aniso_U_13
_atom_site_aniso_U_12
O1 0.0495(16) 0.0260(11) 0.0406(13) 0.0054(10) 0.0155(12) 0.0065(11)
O2 0.0540(17) 0.0452(15) 0.0428(14) -0.0066(12) -0.0157(13) 0.0015(13)
N1 0.058(2) 0.0298(15) 0.064(2) -0.0062(15) 0.0017(18) 0.0050(16)
N2 0.049(2) 0.0484(18) 0.0410(17) 0.0118(15) 0.0078(15) 0.0070(16)
C1 0.0268(16) 0.0280(16) 0.0355(17) 0.0074(13) 0.0038(14) -0.0001(14)
C2 0.0271(16) 0.0282(16) 0.0364(17) -0.0014(13) 0.0056(14) 0.0008(13)
C3 0.0249(15) 0.0253(15) 0.0363(17) 0.0020(13) -0.0013(13) -0.0007(13)
C4 0.0342(17) 0.0309(16) 0.0323(17) 0.0027(13) -0.0025(14) -0.0034(15)
C5 0.0381(19) 0.0307(17) 0.0305(17) -0.0001(14) -0.0002(14) -0.0029(14)
C6 0.0234(16) 0.0293(16) 0.0357(17) 0.0012(13) 0.0000(13) 0.0000(13)
C7 0.0264(16) 0.0279(16) 0.0391(18) 0.0035(14) -0.0021(14) 0.0003(13)
C8 0.0237(15) 0.0273(16) 0.0322(16) -0.0001(13) -0.0023(13) -0.0029(13)
C9 0.0297(17) 0.0286(16) 0.0324(16) -0.0010(13) -0.0004(13) -0.0014(14)
C10 0.0316(17) 0.0261(15) 0.0367(18) -0.0016(13) 0.0010(14) 0.0012(14)
C11 0.0229(15) 0.0289(15) 0.0333(16) 0.0029(13) -0.0009(13) -0.0015(13)
C12 0.0289(17) 0.0283(15) 0.0346(17) 0.0005(13) 0.0046(14) 0.0038(14)
C13 0.0264(16) 0.0229(15) 0.0405(17) 0.0017(13) 0.0031(14) 0.0009(13)
C14 0.0248(16) 0.0252(16) 0.0428(18) 0.0004(14) 0.0033(14) -0.0017(13)
C15 0.044(2) 0.0323(17) 0.042(2) -0.0005(15) 0.0050(16) 0.0004(16)
C16 0.054(2) 0.0359(19) 0.049(2) -0.0074(17) 0.0065(19) -0.0018(18)
C17 0.049(2) 0.0304(18) 0.060(2) 0.0063(18) -0.0026(19) 0.0038(17)
C18 0.0365(19) 0.0279(17) 0.048(2) 0.0033(15) -0.0035(16) -0.0001(15)
C19 0.0239(15) 0.0301(16) 0.0347(17) 0.0018(13) 0.0025(13) 0.0050(14)
C20 0.0314(17) 0.0311(17) 0.0382(18) 0.0046(14) 0.0020(14) 0.0024(14)
C21 0.0378(19) 0.0355(18) 0.047(2) 0.0104(16) 0.0018(17) 0.0036(16)
C22 0.048(2) 0.052(2) 0.0331(18) 0.0005(16) 0.0012(16) 0.0113(19)
C23 0.0373(19) 0.0371(18) 0.0382(19) -0.0002(15) 0.0017(15) 0.0044(15)
C24 0.0313(17) 0.0298(16) 0.0396(18) 0.0021(14) 0.0020(14) -0.0004(14)
C25 0.044(2) 0.0377(18) 0.0341(18) -0.0005(14) -0.0025(16) 0.0047(17)
C26 0.048(2) 0.047(2) 0.046(2) -0.0061(18) -0.0126(18) 0.0058(19)
C27 0.047(2) 0.0364(19) 0.0368(19) -0.0008(15) -0.0025(17) 0.0005(17)
C28 0.063(3) 0.042(2) 0.046(2) -0.0056(18) -0.009(2) -0.004(2)
C29 0.070(3) 0.0291(19) 0.047(2) -0.0032(17) 0.002(2) 0.0081(19)
C30 0.047(2) 0.0386(19) 0.0398(19) 0.0038(16) 0.0081(17) 0.0050(17)
C31 0.045(2) 0.041(2) 0.063(3) 0.0067(19) 0.011(2) 0.0134(18)
C32 0.0364(19) 0.048(2) 0.060(2) 0.009(2) -0.0008(18) 0.0055(18)
C33 0.0351(19) 0.049(2) 0.054(2) -0.0004(19) 0.0005(17) -0.0050(17)
C34 0.0347(18) 0.0368(18) 0.047(2) 0.0022(16) 0.0026(16) -0.0038(16)
C35 0.0354(18) 0.0346(18) 0.0375(18) 0.0005(15) 0.0041(15) -0.0003(15)
C36 0.0363(18) 0.0335(17) 0.0336(17) 0.0014(15) -0.0009(14) -0.0018(15)
C37 0.067(3) 0.044(2) 0.037(2) 0.0035(17) 0.0065(19) 0.004(2)

loop_
_atom_type_symbol
_atom_type_description
_atom_type_scat_dispersion_real
_atom_type_scat_dispersion_imag
_atom_type_scat_source
C C 0.0148 0.0070 'International Tables Vol C Tables 4.2.6.8 and 6.1.1.4'
H H 0.0000 0.0000 'International Tables Vol C Tables 4.2.6.8 and 6.1.1.4'
N N 0.0253 0.0136 'International Tables Vol C Tables 4.2.6.8 and 6.1.1.4'
O O 0.0412 0.0250 'International Tables Vol C Tables 4.2.6.8 and 6.1.1.4'

loop_
_geom_angle_atom_site_label_1
_geom_angle_atom_site_label_2
_geom_angle_atom_site_label_3
_geom_angle
_geom_angle_site_symmetry_1
_geom_angle_site_symmetry_3
_geom_angle_publ_flag
C1 O1 C13 118.2(3) . . ?
C27 O2 C26 116.6(3) . . ?
C17 N1 C16 115.5(3) . . ?
C21 N2 C22 115.5(3) . . ?
O1 C1 C2 114.6(3) . . ?
O1 C1 C6 122.1(3) . . ?
C2 C1 C6 123.3(3) . . ?
C1 C2 H2 119.9 . . ?
C1 C2 C3 120.1(3) . . ?
C3 C2 H2 119.9 . . ?
C2 C3 C4 117.9(3) . . ?
C2 C3 C14 120.8(3) . . ?
C4 C3 C14 121.1(3) . . ?
C3 C4 H4 119.7 . . ?
C5 C4 C3 120.6(3) . . ?
C5 C4 H4 119.7 . . ?
C4 C5 H5 118.7 . . ?
C4 C5 C6 122.5(3) . . ?
C6 C5 H5 118.7 . . ?
C1 C6 C5 115.4(3) . . ?
C1 C6 C7 121.5(3) . . ?
C5 C6 C7 123.0(3) . . ?
C8 C7 C6 112.9(3) . . ?
C24 C7 C6 121.4(3) . . ?
C24 C7 C8 125.6(3) . . ?
C9 C8 C7 125.3(3) . . ?
C13 C8 C7 119.9(3) . . ?
C13 C8 C9 114.4(3) . . ?
C8 C9 H9 118.4 . . ?
C10 C9 C8 123.3(3) . . ?
C10 C9 H9 118.4 . . ?
C9 C10 H10 119.4 . . ?
C9 C10 C11 121.2(3) . . ?
C11 C10 H10 119.4 . . ?
C10 C11 C19 120.7(3) . . ?
C12 C11 C10 117.2(3) . . ?
C12 C11 C19 122.2(3) . . ?
C11 C12 H12 119.7 . . ?
C11 C12 C13 120.7(3) . . ?
C13 C12 H12 119.7 . . ?
O1 C13 C8 123.2(3) . . ?
O1 C13 C12 113.3(3) . . ?
C12 C13 C8 123.3(3) . . ?
C15 C14 C3 121.6(3) . . ?
C15 C14 C18 116.5(3) . . ?
C18 C14 C3 121.9(3) . . ?
C14 C15 H15 120.0 . . ?
C16 C15 C14 120.0(4) . . ?
C16 C15 H15 120.0 . . ?
N1 C16 C15 124.2(4) . . ?
N1 C16 H16 117.9 . . ?
C15 C16 H16 117.9 . . ?
N1 C17 H17 117.7 . . ?
N1 C17 C18 124.6(4) . . ?
C18 C17 H17 117.7 . . ?
C14 C18 H18 120.4 . . ?
C17 C18 C14 119.2(4) . . ?
C17 C18 H18 120.4 . . ?
C20 C19 C11 120.5(3) . . ?
C23 C19 C11 122.5(3) . . ?
C23 C19 C20 117.0(3) . . ?
C19 C20 H20 120.3 . . ?
C21 C20 C19 119.4(3) . . ?
C21 C20 H20 120.3 . . ?
N2 C21 C20 124.7(3) . . ?
N2 C21 H21 117.7 . . ?
C20 C21 H21 117.7 . . ?
N2 C22 H22 117.8 . . ?
N2 C22 C23 124.5(3) . . ?
C23 C22 H22 117.8 . . ?
C19 C23 H23 120.5 . . ?
C22 C23 C19 118.9(3) . . ?
C22 C23 H23 120.5 . . ?
C7 C24 C25 122.6(3) . . ?
C7 C24 C36 127.8(3) . . ?
C36 C24 C25 109.0(3) . . ?
C24 C25 H25 108.4 . . ?
C24 C25 C37 115.4(3) . . ?
C26 C25 C24 105.7(3) . . ?
C26 C25 H25 108.4 . . ?
C26 C25 C37 110.3(3) . . ?
C37 C25 H25 108.4 . . ?
O2 C26 C25 113.6(3) . . ?
O2 C26 H26A 108.9 . . ?
O2 C26 H26B 108.9 . . ?
C25 C26 H26A 108.9 . . ?
C25 C26 H26B 108.9 . . ?
H26A C26 H26B 107.7 . . ?
O2 C27 C28 114.4(3) . . ?
O2 C27 C36 123.7(3) . . ?
C36 C27 C28 121.9(4) . . ?
C27 C28 H28 119.6 . . ?
C29 C28 C27 120.8(4) . . ?
C29 C28 H28 119.6 . . ?
C28 C29 H29 119.5 . . ?
C28 C29 C30 121.0(4) . . ?
C30 C29 H29 119.5 . . ?
C31 C30 C29 122.1(4) . . ?
C31 C30 C35 119.2(4) . . ?
C35 C30 C29 118.6(4) . . ?
C30 C31 H31 119.3 . . ?
C32 C31 C30 121.4(4) . . ?
C32 C31 H31 119.3 . . ?
C31 C32 H32 120.1 . . ?
C31 C32 C33 119.7(4) . . ?
C33 C32 H32 120.1 . . ?
C32 C33 H33 119.6 . . ?
C34 C33 C32 120.7(4) . . ?
C34 C33 H33 119.6 . . ?
C33 C34 H34 119.2 . . ?
C33 C34 C35 121.6(4) . . ?
C35 C34 H34 119.2 . . ?
C30 C35 C36 119.9(3) . . ?
C34 C35 C30 117.3(3) . . ?
C34 C35 C36 122.9(3) . . ?
C27 C36 C24 119.3(3) . . ?
C27 C36 C35 117.1(3) . . ?
C35 C36 C24 123.1(3) . . ?
C25 C37 H37A 109.5 . . ?
C25 C37 H37B 109.5 . . ?
C25 C37 H37C 109.5 . . ?
H37A C37 H37B 109.5 . . ?
H37A C37 H37C 109.5 . . ?
H37B C37 H37C 109.5 . . ?

loop_
_geom_bond_atom_site_label_1
_geom_bond_atom_site_label_2
_geom_bond_distance
_geom_bond_site_symmetry_2
_geom_bond_publ_flag
O1 C1 1.372(4) . ?
O1 C13 1.381(4) . ?
O2 C26 1.446(5) . ?
O2 C27 1.364(5) . ?
N1 C16 1.338(5) . ?
N1 C17 1.331(5) . ?
N2 C21 1.338(5) . ?
N2 C22 1.341(5) . ?
C1 C2 1.387(4) . ?
C1 C6 1.395(5) . ?
C2 H2 0.9500 . ?
C2 C3 1.394(5) . ?
C3 C4 1.409(5) . ?
C3 C14 1.475(4) . ?
C4 H4 0.9500 . ?
C4 C5 1.379(5) . ?
C5 H5 0.9500 . ?
C5 C6 1.407(5) . ?
C6 C7 1.484(4) . ?
C7 C8 1.484(4) . ?
C7 C24 1.381(5) . ?
C8 C9 1.406(4) . ?
C8 C13 1.401(5) . ?
C9 H9 0.9500 . ?
C9 C10 1.371(5) . ?
C10 H10 0.9500 . ?
C10 C11 1.405(5) . ?
C11 C12 1.387(4) . ?
C11 C19 1.476(4) . ?
C12 H12 0.9500 . ?
C12 C13 1.391(5) . ?
C14 C15 1.379(5) . ?
C14 C18 1.396(5) . ?
C15 H15 0.9500 . ?
C15 C16 1.379(5) . ?
C16 H16 0.9500 . ?
C17 H17 0.9500 . ?
C17 C18 1.382(5) . ?
C18 H18 0.9500 . ?
C19 C20 1.397(5) . ?
C19 C23 1.393(5) . ?
C20 H20 0.9500 . ?
C20 C21 1.378(5) . ?
C21 H21 0.9500 . ?
C22 H22 0.9500 . ?
C22 C23 1.392(5) . ?
C23 H23 0.9500 . ?
C24 C25 1.532(5) . ?
C24 C36 1.476(5) . ?
C25 H25 1.0000 . ?
C25 C26 1.510(6) . ?
C25 C37 1.546(6) . ?
C26 H26A 0.9900 . ?
C26 H26B 0.9900 . ?
C27 C28 1.414(6) . ?
C27 C36 1.395(5) . ?
C28 H28 0.9500 . ?
C28 C29 1.331(6) . ?
C29 H29 0.9500 . ?
C29 C30 1.432(6) . ?
C30 C31 1.421(6) . ?
C30 C35 1.428(5) . ?
C31 H31 0.9500 . ?
C31 C32 1.338(6) . ?
C32 H32 0.9500 . ?
C32 C33 1.413(6) . ?
C33 H33 0.9500 . ?
C33 C34 1.355(6) . ?
C34 H34 0.9500 . ?
C34 C35 1.412(5) . ?
C35 C36 1.444(5) . ?
C37 H37A 0.9800 . ?
C37 H37B 0.9800 . ?
C37 H37C 0.9800 . ?
